data_4312115
loop_
_publ_author_name
'Sarah H. Oakley'
'Martyn P. Coles'
'Peter B. Hitchcock'

_publ_section_title
;
 Multiple Coordination Geometries Supported by Methylene-Linked Guanidines
;
_journal_name_full 'Inorganic Chemistry'
_journal_page_first 7564
_journal_page_last 7566
_journal_paper_doi 10.1021/ic0495416
_journal_volume 43
_journal_year 2004
_chemical_absolute_configuration ad
_chemical_compound_source 'synthesis as described'
_chemical_formula_moiety 'C14 H24 Cl2 N6 Pd1'
_chemical_formula_sum 'C14 H26 Cl2 N6 Pd'
_chemical_formula_weight 455.71
_chemical_name_common '[PdCl2(hppH)2] orthorhombic'
_space_group_IT_number 19
_symmetry_cell_setting orthorhombic
_symmetry_Int_Tables_number 19
_symmetry_space_group_name_Hall 'P 2ac 2ab'
_symmetry_space_group_name_H-M 'P 21 21 21'
_atom_sites_solution_hydrogens geom
_atom_sites_solution_primary direct
_atom_sites_solution_secondary difmap
_audit_conform_dict_location ftp://ftp.iucr.org/pub/cif_core.dic
_audit_conform_dict_name cif_core.dic
_audit_conform_dict_version 2.2
_audit_creation_date 2004-07-13T11:00:41-00:00
_audit_creation_method 'WinGX routine CIF_UPDATE'
_cell_angle_alpha 90
_cell_angle_beta 90
_cell_angle_gamma 90
_cell_formula_units_Z 4
_cell_length_a 9.3182(5)
_cell_length_b 12.1779(4)
_cell_length_c 15.3485(9)
_cell_measurement_reflns_used 6053
_cell_measurement_temperature 173(2)
_cell_measurement_theta_max 25.028
_cell_measurement_theta_min 3.705
_cell_measurement_wavelength 0.71073
_cell_volume 1741.69(15)
_computing_cell_refinement 'HKL Scalepack (Otwinowski & Minor 1997)'
_computing_data_collection 'Collect (Nonius BV, 1997-2000)'
_computing_data_reduction 'HKL Denzo and Scalepack (Otwinowski & Minor 1997)'
_computing_molecular_graphics 'Ortep-3 for Windows (Farrugia, 1997)'
_computing_publication_material 'WinGX publication routines (Farrugia, 1999)'
_computing_structure_refinement 'SHELXL-97 (Sheldrick, 1997)'
_computing_structure_solution 'SHELXS-97 (Sheldrick, 1997)'
_diffrn_ambient_temperature 173(2)
_diffrn_detector 'CCD plate'
_diffrn_measured_fraction_theta_full 0.989
_diffrn_measured_fraction_theta_max 0.989
_diffrn_measurement_device '95mm CCD camera on \k-goniostat'
_diffrn_measurement_device_type KappaCCD
_diffrn_measurement_method 'CCD rotation images, thick slices'
_diffrn_orient_matrix_type 'by Nonius Collect from scalepack cell'
_diffrn_orient_matrix_UB_11 -0.10273
_diffrn_orient_matrix_UB_12 0.10639E-2
_diffrn_orient_matrix_UB_13 -0.188249E-1
_diffrn_orient_matrix_UB_21 -0.29405E-1
_diffrn_orient_matrix_UB_22 0.229269E-1
_diffrn_orient_matrix_UB_23 0.599609E-1
_diffrn_orient_matrix_UB_31 0.9937E-2
_diffrn_orient_matrix_UB_32 0.788432E-1
_diffrn_orient_matrix_UB_33 -0.171821E-1
_diffrn_radiation_monochromator graphite
_diffrn_radiation_probe x-ray
_diffrn_radiation_type MoK\a
_diffrn_radiation_wavelength 0.7107
_diffrn_reflns_av_R_equivalents 0.0394
_diffrn_reflns_av_unetI/netI 0.0378
_diffrn_reflns_limit_h_max 8
_diffrn_reflns_limit_h_min -11
_diffrn_reflns_limit_k_max 12
_diffrn_reflns_limit_k_min -14
_diffrn_reflns_limit_l_max 12
_diffrn_reflns_limit_l_min -18
_diffrn_reflns_number 6741
_diffrn_reflns_theta_full 24.97
_diffrn_reflns_theta_max 24.97
_diffrn_reflns_theta_min 3.82
_diffrn_source 'Enraf Nonius FR590'
_exptl_absorpt_coefficient_mu 1.38
_exptl_absorpt_correction_T_max 0.7915
_exptl_absorpt_correction_T_min 0.6981
_exptl_absorpt_correction_type multi-scan
_exptl_absorpt_process_details
;
        [c.f. r.h. blessing, acta cryst. (1995), a51, 33-38]
;
_exptl_crystal_colour red
_exptl_crystal_density_diffrn 1.738
_exptl_crystal_density_method 'not measured'
_exptl_crystal_description needle
_exptl_crystal_F_000 928
_exptl_crystal_size_max 0.4
_exptl_crystal_size_mid 0.15
_exptl_crystal_size_min 0.1
_refine_diff_density_max 0.535
_refine_diff_density_min -0.587
_refine_diff_density_rms 0.073
_refine_ls_abs_structure_details 'Flack H D (1983), Acta Cryst. A39, 876-881'
_refine_ls_abs_structure_Flack -0.02(4)
_refine_ls_extinction_coef 0.0007(5)
_refine_ls_extinction_expression Fc^*^=kFc[1+0.001xFc^2^\l^3^/sin(2\q)]^-1/4^
_refine_ls_extinction_method SHELXL
_refine_ls_goodness_of_fit_ref 1.018
_refine_ls_hydrogen_treatment mixed
_refine_ls_matrix_type full
_refine_ls_number_parameters 217
_refine_ls_number_reflns 2905
_refine_ls_number_restraints 0
_refine_ls_restrained_S_all 1.018
_refine_ls_R_factor_all 0.0273
_refine_ls_R_factor_gt 0.0253
_refine_ls_shift/su_max 0.001
_refine_ls_shift/su_mean 0
_refine_ls_structure_factor_coef Fsqd
_refine_ls_weighting_details 'calc w=1/[\s^2^(Fo^2^)+(0.0289P)^2^+2.0037P] where P=(Fo^2^+2Fc^2^)/3'
_refine_ls_weighting_scheme calc
_refine_ls_wR_factor_gt 0.0623
_refine_ls_wR_factor_ref 0.0639
_reflns_number_gt 2794
_reflns_number_total 2905
_reflns_threshold_expression >2sigma(I)
_cod_data_source_file ic0495416si20041014_042851_6.cif
_cod_data_source_block (6b)-jul904
_cod_original_formula_sum 'C14 H26 Cl2 N6 Pd1'
_cod_database_code 4312115

loop_
_symmetry_equiv_pos_as_xyz
'x, y, z'
'-x+1/2, -y, z+1/2'
'x+1/2, -y+1/2, -z'
'-x, y+1/2, -z+1/2'

loop_
_atom_site_label
_atom_site_type_symbol
_atom_site_fract_x
_atom_site_fract_y
_atom_site_fract_z
_atom_site_U_iso_or_equiv
_atom_site_adp_type
_atom_site_occupancy
_atom_site_symmetry_multiplicity
_atom_site_calc_flag
_atom_site_refinement_flags
_atom_site_disorder_assembly
_atom_site_disorder_group
Pd Pd 0.58205(3) 0.43325(2) 0.390514(19) 0.01585(11) Uani 1 1 d . . .
Cl1 Cl 0.45403(10) 0.49878(9) 0.50941(7) 0.0255(2) Uani 1 1 d . . .
Cl2 Cl 0.70918(11) 0.36780(9) 0.27148(7) 0.0265(2) Uani 1 1 d . . .
N1 N 0.7639(3) 0.4181(2) 0.4626(2) 0.0171(7) Uani 1 1 d . . .
N2 N 0.7762(4) 0.6040(3) 0.4891(3) 0.0248(9) Uani 1 1 d . . .
H2 H 0.709(5) 0.597(4) 0.492(4) 0.023(16) Uiso 1 1 d . . .
N3 N 0.9755(3) 0.4944(3) 0.5212(2) 0.0193(7) Uani 1 1 d . . .
N4 N 0.4009(4) 0.4482(2) 0.3177(2) 0.0200(7) Uani 1 1 d . . .
N5 N 0.3851(4) 0.2623(3) 0.2961(3) 0.0262(9) Uani 1 1 d . . .
H5 H 0.466(5) 0.262(3) 0.303(3) 0.012(12) Uiso 1 1 d . . .
N6 N 0.1932(4) 0.3732(3) 0.2550(2) 0.0207(8) Uani 1 1 d . . .
C1 C 0.8380(4) 0.5018(3) 0.4916(3) 0.0172(9) Uani 1 1 d . . .
C2 C 0.8285(5) 0.3080(3) 0.4692(3) 0.0198(9) Uani 1 1 d . . .
H2B H 0.7849 0.259 0.425 0.024 Uiso 1 1 calc R . .
H2A H 0.8083 0.2768 0.5275 0.024 Uiso 1 1 calc R . .
C3 C 0.9894(4) 0.3132(3) 0.4551(3) 0.0223(10) Uani 1 1 d . . .
H3B H 1.0317 0.2392 0.4623 0.027 Uiso 1 1 calc R . .
H3A H 1.0102 0.3389 0.3952 0.027 Uiso 1 1 calc R . .
C4 C 1.0541(4) 0.3912(3) 0.5203(3) 0.0212(9) Uani 1 1 d . . .
H4B H 1.0513 0.3576 0.5791 0.025 Uiso 1 1 calc R . .
H4A H 1.1557 0.4051 0.5051 0.025 Uiso 1 1 calc R . .
C5 C 1.0421(4) 0.5835(3) 0.5711(3) 0.0231(9) Uani 1 1 d . . .
H5B H 1.1479 0.5784 0.5664 0.028 Uiso 1 1 calc R . .
H5A H 1.0157 0.5768 0.6333 0.028 Uiso 1 1 calc R . .
C6 C 0.9919(4) 0.6939(3) 0.5362(3) 0.0240(10) Uani 1 1 d . . .
H6B H 1.032 0.7539 0.5723 0.029 Uiso 1 1 calc R . .
H6A H 1.026 0.7039 0.4756 0.029 Uiso 1 1 calc R . .
C7 C 0.8307(5) 0.6976(3) 0.5387(3) 0.0203(9) Uani 1 1 d . . .
H7B H 0.7966 0.6937 0.5997 0.024 Uiso 1 1 calc R . .
H7A H 0.7959 0.7671 0.5127 0.024 Uiso 1 1 calc R . .
C8 C 0.3254(4) 0.3648(3) 0.2892(3) 0.0178(9) Uani 1 1 d . . .
C9 C 0.3411(4) 0.5586(4) 0.3054(3) 0.0254(9) Uani 1 1 d . . .
H9B H 0.3696 0.5865 0.2473 0.031 Uiso 1 1 calc R . .
H9A H 0.382 0.6086 0.3498 0.031 Uiso 1 1 calc R . .
C10 C 0.1826(5) 0.5603(4) 0.3122(3) 0.0324(10) Uani 1 1 d . . .
H10B H 0.1463 0.6348 0.2989 0.039 Uiso 1 1 calc R . .
H10A H 0.1533 0.5412 0.3723 0.039 Uiso 1 1 calc R . .
C11 C 0.1190(5) 0.4780(4) 0.2484(3) 0.0310(11) Uani 1 1 d . . .
H11B H 0.0158 0.4676 0.2612 0.037 Uiso 1 1 calc R . .
H11A H 0.1278 0.5067 0.1883 0.037 Uiso 1 1 calc R . .
C12 C 0.1234(5) 0.2809(4) 0.2104(3) 0.0322(11) Uani 1 1 d . . .
H12B H 0.1498 0.2818 0.148 0.039 Uiso 1 1 calc R . .
H12A H 0.0179 0.2889 0.2147 0.039 Uiso 1 1 calc R . .
C13 C 0.1678(6) 0.1738(4) 0.2499(4) 0.0479(17) Uani 1 1 d . . .
H13B H 0.1227 0.1664 0.308 0.058 Uiso 1 1 calc R . .
H13A H 0.1322 0.113 0.2129 0.058 Uiso 1 1 calc R . .
C14 C 0.3226(6) 0.1639(4) 0.2591(4) 0.0382(13) Uani 1 1 d . . .
H14B H 0.345 0.1004 0.297 0.046 Uiso 1 1 calc R . .
H14A H 0.3657 0.1499 0.2012 0.046 Uiso 1 1 calc R . .

loop_
_atom_site_aniso_label
_atom_site_aniso_U_11
_atom_site_aniso_U_22
_atom_site_aniso_U_33
_atom_site_aniso_U_23
_atom_site_aniso_U_13
_atom_site_aniso_U_12
Pd 0.01219(15) 0.01495(15) 0.02040(16) -0.00153(12) -0.00284(13) -0.00058(12)
Cl1 0.0192(5) 0.0300(5) 0.0273(5) -0.0052(5) 0.0038(4) -0.0008(4)
Cl2 0.0226(5) 0.0310(6) 0.0259(5) -0.0058(5) 0.0012(5) 0.0029(5)
N1 0.0156(16) 0.0121(16) 0.0237(17) -0.0014(14) -0.0034(14) 0.0008(14)
N2 0.011(2) 0.0174(18) 0.046(3) -0.0087(16) -0.006(2) 0.0007(15)
N3 0.0135(16) 0.0168(17) 0.0274(19) -0.0035(15) -0.0038(15) -0.0006(14)
N4 0.0185(17) 0.0156(15) 0.0258(17) -0.0023(14) -0.0071(15) 0.0017(15)
N5 0.017(2) 0.0173(18) 0.045(3) -0.0052(15) -0.0140(18) 0.0017(15)
N6 0.0152(17) 0.0177(17) 0.029(2) -0.0037(15) -0.0083(16) -0.0009(14)
C1 0.016(2) 0.0153(19) 0.020(2) -0.0012(17) -0.0028(18) -0.0001(17)
C2 0.019(2) 0.014(2) 0.026(2) 0.0047(17) -0.0056(18) -0.0031(17)
C3 0.016(2) 0.013(2) 0.038(3) 0.0022(19) 0.0042(19) 0.0030(17)
C4 0.015(2) 0.0158(18) 0.033(2) 0.0047(17) -0.0043(19) 0.0011(16)
C5 0.018(2) 0.023(2) 0.028(2) -0.0066(18) -0.0076(18) -0.0010(17)
C6 0.022(2) 0.017(2) 0.034(3) -0.006(2) -0.0021(19) -0.0054(18)
C7 0.021(2) 0.016(2) 0.023(2) -0.0038(18) -0.0011(18) -0.0009(18)
C8 0.018(2) 0.020(2) 0.0156(19) 0.0009(17) 0.0016(17) 0.0014(18)
C9 0.023(2) 0.0127(19) 0.040(3) -0.0046(19) -0.0073(19) 0.0050(19)
C10 0.026(2) 0.028(2) 0.043(3) 0.001(2) -0.007(2) 0.005(2)
C11 0.019(2) 0.029(2) 0.045(3) 0.001(2) -0.009(2) 0.0036(18)
C12 0.024(2) 0.032(2) 0.041(3) -0.016(2) -0.006(2) -0.0040(19)
C13 0.037(3) 0.026(3) 0.081(5) -0.015(3) -0.012(3) -0.008(2)
C14 0.045(3) 0.021(2) 0.049(3) -0.009(2) -0.013(3) -0.001(2)

loop_
_atom_type_symbol
_atom_type_description
_atom_type_scat_dispersion_real
_atom_type_scat_dispersion_imag
_atom_type_scat_source
C C 0.0033 0.0016 'International Tables Vol C Tables 4.2.6.8 and 6.1.1.4'
H H 0 0 'International Tables Vol C Tables 4.2.6.8 and 6.1.1.4'
N N 0.0061 0.0033 'International Tables Vol C Tables 4.2.6.8 and 6.1.1.4'
Pd Pd -0.9988 1.0072 'International Tables Vol C Tables 4.2.6.8 and 6.1.1.4'
Cl Cl 0.1484 0.1585 'International Tables Vol C Tables 4.2.6.8 and 6.1.1.4'

loop_
_geom_angle_atom_site_label_1
_geom_angle_atom_site_label_2
_geom_angle_atom_site_label_3
_geom_angle
_geom_angle_site_symmetry_1
_geom_angle_site_symmetry_3
_geom_angle_publ_flag
N1 Pd N4 179.60(14) . . ?
N1 Pd Cl2 88.36(10) . . ?
N4 Pd Cl2 91.25(10) . . ?
N1 Pd Cl1 91.84(9) . . ?
N4 Pd Cl1 88.55(10) . . ?
Cl2 Pd Cl1 179.80(4) . . ?
C1 N1 C2 118.1(3) . . ?
C1 N1 Pd 123.6(3) . . ?
C2 N1 Pd 117.4(2) . . ?
C1 N2 C7 123.2(4) . . ?
C1 N3 C4 121.9(3) . . ?
C1 N3 C5 121.5(3) . . ?
C4 N3 C5 115.6(3) . . ?
C8 N4 C9 117.5(3) . . ?
C8 N4 Pd 124.1(3) . . ?
C9 N4 Pd 117.9(2) . . ?
C8 N5 C14 124.0(4) . . ?
C8 N6 C11 122.0(3) . . ?
C8 N6 C12 122.0(3) . . ?
C11 N6 C12 115.4(3) . . ?
N1 C1 N3 123.9(4) . . ?
N1 C1 N2 118.4(3) . . ?
N3 C1 N2 117.7(4) . . ?
N1 C2 C3 110.8(4) . . ?
C4 C3 C2 109.1(4) . . ?
N3 C4 C3 110.4(3) . . ?
N3 C5 C6 109.9(3) . . ?
C7 C6 C5 109.0(4) . . ?
N2 C7 C6 108.1(4) . . ?
N4 C8 N6 124.4(4) . . ?
N4 C8 N5 117.4(4) . . ?
N6 C8 N5 118.2(4) . . ?
N4 C9 C10 112.5(4) . . ?
C9 C10 C11 109.5(4) . . ?
N6 C11 C10 110.3(3) . . ?
N6 C12 C13 110.9(4) . . ?
C14 C13 C12 112.7(5) . . ?
N5 C14 C13 111.6(4) . . ?

loop_
_geom_bond_atom_site_label_1
_geom_bond_atom_site_label_2
_geom_bond_distance
_geom_bond_site_symmetry_2
_geom_bond_publ_flag
Pd N1 2.032(3) . ?
Pd N4 2.032(3) . ?
Pd Cl2 2.3187(11) . ?
Pd Cl1 2.3216(10) . ?
N1 C1 1.309(5) . ?
N1 C2 1.473(5) . ?
N2 C1 1.371(5) . ?
N2 C7 1.462(6) . ?
N3 C1 1.363(5) . ?
N3 C4 1.455(5) . ?
N3 C5 1.466(5) . ?
N4 C8 1.311(5) . ?
N4 C9 1.469(5) . ?
N5 C8 1.371(5) . ?
N5 C14 1.449(6) . ?
N6 C8 1.342(5) . ?
N6 C11 1.455(5) . ?
N6 C12 1.468(5) . ?
C2 C3 1.516(5) . ?
C3 C4 1.506(6) . ?
C5 C6 1.520(6) . ?
C6 C7 1.504(5) . ?
C9 C10 1.480(6) . ?
C10 C11 1.522(6) . ?
C12 C13 1.497(7) . ?
C13 C14 1.454(7) . ?
